data_7012977
loop_
_publ_author_name
'Cromhout, Natalie L.'
'Manning, Anthony R.'
'McAdam, C. John'
'Palmer, Anthony J.'
'Rieger, Anne L.'
'Rieger, Philip H.'
'Robinson, Brian H.'
'Simpson, Jim'

_publ_section_title
;
 The dimerisation of carbon disulfide on Fe centres. Some new
 tetrathiolene complexes of iron
;
_journal_issue 11
_journal_name_full 'Dalton Transactions'
_journal_page_first 2224
_journal_paper_doi 10.1039/b303186a
_journal_year 2003
_chemical_formula_moiety 'C76 H60 Fe2 O14 P4 S4'
_chemical_formula_sum 'C76 H60 Fe2 O14 P4 S4'
_chemical_formula_weight 1561.06
_space_group_IT_number 2
_symmetry_cell_setting triclinic
_symmetry_space_group_name_Hall '-P 1'
_symmetry_space_group_name_H-M 'P -1'
_atom_sites_solution_hydrogens geom
_atom_sites_solution_primary direct
_atom_sites_solution_secondary difmap
_audit_creation_method SHELXL-97
_cell_angle_alpha 91.665(7)
_cell_angle_beta 92.351(8)
_cell_angle_gamma 113.701(7)
_cell_formula_units_Z 1
_cell_length_a 10.609(6)
_cell_length_b 11.223(6)
_cell_length_c 16.205(9)
_cell_measurement_reflns_used 3849
_cell_measurement_temperature 163(2)
_cell_measurement_theta_max 23.839
_cell_measurement_theta_min 2.386
_cell_volume 1763.0(17)
_computing_cell_refinement 'Bruker XSCANS'
_computing_data_collection 'Bruker XSCANS'
_computing_data_reduction 'Bruker SHELXTL 1994'
_computing_molecular_graphics 'ORTEP-3 (Farrugia, 1997)'
_computing_publication_material 'SHELXL-97 (Sheldrick, 1997)'
_computing_structure_refinement
;
SHELXL-97 (Sheldrick, 1997) & TITAN2000 (Hunter & Simpson 1999)
;
_computing_structure_solution
;
SHELXS-97 (Sheldrick, 1997) & TITAN2000 (Hunter & Simpson 1999)
;
_diffrn_ambient_temperature 163(2)
_diffrn_measured_fraction_theta_full 0.977
_diffrn_measured_fraction_theta_max 0.977
_diffrn_measurement_device_type 'Siemens SMART'
_diffrn_measurement_method 'Area detector \w scans'
_diffrn_radiation_monochromator graphite
_diffrn_radiation_source 'fine-focus sealed tube'
_diffrn_radiation_type MoK\a
_diffrn_radiation_wavelength 0.71073
_diffrn_reflns_av_R_equivalents 0.0617
_diffrn_reflns_av_sigmaI/netI 0.1105
_diffrn_reflns_limit_h_max 13
_diffrn_reflns_limit_h_min -13
_diffrn_reflns_limit_k_max 7
_diffrn_reflns_limit_k_min -14
_diffrn_reflns_limit_l_max 20
_diffrn_reflns_limit_l_min -20
_diffrn_reflns_number 22761
_diffrn_reflns_theta_full 26.44
_diffrn_reflns_theta_max 26.44
_diffrn_reflns_theta_min 1.98
_exptl_absorpt_coefficient_mu 0.687
_exptl_absorpt_correction_T_max 1.0000
_exptl_absorpt_correction_T_min 0.5076
_exptl_absorpt_correction_type empirical
_exptl_absorpt_process_details 'SADABS (Bruker 1997)'
_exptl_crystal_colour 'dark brown'
_exptl_crystal_density_diffrn 1.470
_exptl_crystal_density_method 'not measured'
_exptl_crystal_description plate
_exptl_crystal_F_000 804
_exptl_crystal_size_max 0.26
_exptl_crystal_size_mid 0.10
_exptl_crystal_size_min 0.05
_refine_diff_density_max 0.950
_refine_diff_density_min -1.098
_refine_diff_density_rms 0.076
_refine_ls_extinction_method none
_refine_ls_goodness_of_fit_ref 0.925
_refine_ls_hydrogen_treatment constr
_refine_ls_matrix_type full
_refine_ls_number_parameters 488
_refine_ls_number_reflns 7083
_refine_ls_number_restraints 0
_refine_ls_restrained_S_all 0.925
_refine_ls_R_factor_all 0.1047
_refine_ls_R_factor_gt 0.0496
_refine_ls_shift/su_max 0.000
_refine_ls_shift/su_mean 0.000
_refine_ls_structure_factor_coef Fsqd
_refine_ls_weighting_details 'calc w=1/[\s^2^(Fo^2^)+(0.0575P)^2^+0.0000P] where P=(Fo^2^+2Fc^2^)/3'
_refine_ls_weighting_scheme calc
_refine_ls_wR_factor_gt 0.1105
_refine_ls_wR_factor_ref 0.1227
_reflns_number_gt 3923
_reflns_number_total 7083
_reflns_threshold_expression >2sigma(I)
_cod_data_source_file b303186a.txt
_cod_data_source_block compound2a
_cod_original_cell_volume 1763.1(17)
_cod_original_sg_symbol_H-M P-1
_cod_database_code 7012977

loop_
_symmetry_equiv_pos_as_xyz
'x, y, z'
'-x, -y, -z'

loop_
_atom_site_label
_atom_site_type_symbol
_atom_site_fract_x
_atom_site_fract_y
_atom_site_fract_z
_atom_site_U_iso_or_equiv
_atom_site_adp_type
_atom_site_occupancy
_atom_site_symmetry_multiplicity
_atom_site_calc_flag
_atom_site_refinement_flags
_atom_site_disorder_assembly
_atom_site_disorder_group
Fe1 Fe 0.17165(6) 0.18242(5) 0.14787(3) 0.02653(17) Uani 1 1 d . . .
S1 S 0.04750(11) 0.19890(9) 0.03859(6) 0.0286(3) Uani 1 1 d . . .
S2 S -0.13087(11) 0.01618(9) -0.10128(6) 0.0291(3) Uani 1 1 d . . .
C1 C -0.0195(4) 0.0481(3) -0.0141(2) 0.0248(9) Uani 1 1 d . . .
C2 C 0.2497(4) 0.3549(4) 0.1560(2) 0.0342(10) Uani 1 1 d . . .
O2 O 0.3045(3) 0.4668(3) 0.15911(18) 0.0461(8) Uani 1 1 d . . .
P1 P 0.04043(11) 0.16075(10) 0.24745(6) 0.0298(3) Uani 1 1 d . . .
O11 O 0.1173(3) 0.2055(3) 0.33807(15) 0.0379(7) Uani 1 1 d . B .
C11 C 0.0564(5) 0.1940(4) 0.4155(2) 0.0327(10) Uani 1 1 d . . .
C14 C -0.0417(6) 0.1759(6) 0.5727(3) 0.0616(15) Uani 1 1 d . . .
H14 H -0.0740 0.1757 0.6265 0.074 Uiso 1 1 calc R A 1
C12 C -0.0529(8) 0.2151(7) 0.4281(4) 0.032(2) Uani 0.524(5) 1 d P B 1
H12 H -0.0989 0.2401 0.3848 0.039 Uiso 0.524(5) 1 calc PR B 1
C13 C -0.1007(9) 0.1995(9) 0.5083(5) 0.036(2) Uani 0.524(5) 1 d P B 1
H13 H -0.1855 0.2074 0.5157 0.043 Uiso 0.524(5) 1 calc PR B 1
C15 C 0.0887(9) 0.1472(8) 0.5552(5) 0.045(2) Uani 0.524(5) 1 d P B 1
H15 H 0.1321 0.1170 0.5972 0.054 Uiso 0.524(5) 1 calc PR B 1
C16 C 0.1384(8) 0.1673(7) 0.4764(4) 0.034(2) Uani 0.524(5) 1 d P B 1
H16 H 0.2235 0.1632 0.4644 0.040 Uiso 0.524(5) 1 calc PR B 1
C12A C 0.1136(10) 0.2876(9) 0.4741(6) 0.043(3) Uani 0.476(5) 1 d P B 2
H12A H 0.1946 0.3596 0.4610 0.051 Uiso 0.476(5) 1 calc PR B 2
C13A C 0.0668(11) 0.2911(9) 0.5532(6) 0.051(3) Uani 0.476(5) 1 d P B 2
H13A H 0.1054 0.3653 0.5904 0.061 Uiso 0.476(5) 1 calc PR B 2
C15A C -0.1201(11) 0.0896(13) 0.5198(6) 0.052(3) Uani 0.476(5) 1 d P B 2
H15A H -0.2074 0.0279 0.5341 0.062 Uiso 0.476(5) 1 calc PR B 2
C16A C -0.0749(10) 0.0872(10) 0.4397(5) 0.045(3) Uani 0.476(5) 1 d P B 2
H16A H -0.1273 0.0182 0.4008 0.054 Uiso 0.476(5) 1 calc PR B 2
O12 O -0.0663(3) 0.2324(3) 0.24254(16) 0.0389(7) Uani 1 1 d . . .
C21 C -0.0210(5) 0.3657(4) 0.2282(3) 0.0379(11) Uani 1 1 d . . .
C22 C -0.0707(5) 0.3997(5) 0.1564(3) 0.0453(12) Uani 1 1 d . . .
H22 H -0.1297 0.3349 0.1171 0.054 Uiso 1 1 calc R . .
C23 C -0.0326(5) 0.5292(5) 0.1437(3) 0.0548(14) Uani 1 1 d . . .
H23 H -0.0655 0.5543 0.0946 0.066 Uiso 1 1 calc R . .
C24 C 0.0532(5) 0.6248(5) 0.2011(3) 0.0560(14) Uani 1 1 d . . .
H24 H 0.0776 0.7143 0.1915 0.067 Uiso 1 1 calc R . .
C25 C 0.1029(6) 0.5892(5) 0.2724(3) 0.0581(14) Uani 1 1 d . . .
H25 H 0.1631 0.6542 0.3112 0.070 Uiso 1 1 calc R . .
C26 C 0.0650(5) 0.4600(4) 0.2868(3) 0.0498(13) Uani 1 1 d . . .
H26 H 0.0970 0.4348 0.3361 0.060 Uiso 1 1 calc R . .
O31 O -0.0687(3) 0.0191(3) 0.26801(15) 0.0343(7) Uani 1 1 d . . .
C31 C -0.1585(4) -0.0792(4) 0.2114(2) 0.0332(10) Uani 1 1 d . . .
C32 C -0.2299(4) -0.0543(5) 0.1467(3) 0.0419(11) Uani 1 1 d . . .
H32 H -0.2176 0.0326 0.1367 0.050 Uiso 1 1 calc R . .
C33 C -0.3205(4) -0.1575(5) 0.0959(3) 0.0477(12) Uani 1 1 d . . .
H33 H -0.3697 -0.1409 0.0505 0.057 Uiso 1 1 calc R . .
C34 C -0.3395(5) -0.2831(5) 0.1107(3) 0.0512(13) Uani 1 1 d . . .
H34 H -0.4022 -0.3537 0.0762 0.061 Uiso 1 1 calc R . .
C35 C -0.2662(6) -0.3052(5) 0.1763(3) 0.0674(17) Uani 1 1 d . . .
H35 H -0.2791 -0.3921 0.1869 0.081 Uiso 1 1 calc R . .
C36 C -0.1740(5) -0.2034(5) 0.2274(3) 0.0523(14) Uani 1 1 d . . .
H36 H -0.1230 -0.2194 0.2721 0.063 Uiso 1 1 calc R . .
P2 P 0.34335(11) 0.17966(10) 0.22427(7) 0.0307(3) Uani 1 1 d . . .
O22 O 0.4696(3) 0.1610(3) 0.18131(17) 0.0405(7) Uani 1 1 d . . .
C51 C 0.5387(4) 0.2168(4) 0.1119(2) 0.0315(10) Uani 1 1 d . . .
C56 C 0.5876(4) 0.1401(4) 0.0658(3) 0.0353(10) Uani 1 1 d . . .
H56 H 0.5687 0.0533 0.0803 0.042 Uiso 1 1 calc R . .
C55 C 0.6649(4) 0.1917(4) -0.0019(3) 0.0403(11) Uani 1 1 d . . .
H55 H 0.6992 0.1396 -0.0333 0.048 Uiso 1 1 calc R . .
C54 C 0.6923(4) 0.3169(4) -0.0240(2) 0.0389(11) Uani 1 1 d . . .
H54 H 0.7445 0.3512 -0.0705 0.047 Uiso 1 1 calc R . .
C53 C 0.6417(4) 0.3924(4) 0.0233(2) 0.0372(10) Uani 1 1 d . . .
H53 H 0.6604 0.4790 0.0088 0.045 Uiso 1 1 calc R . .
C52 C 0.5647(4) 0.3427(4) 0.0912(2) 0.0317(10) Uani 1 1 d . . .
H52 H 0.5304 0.3946 0.1229 0.038 Uiso 1 1 calc R . .
O23 O 0.4193(3) 0.3114(3) 0.28084(17) 0.0454(8) Uani 1 1 d . . .
C61 C 0.5225(5) 0.3393(4) 0.3446(3) 0.0414(11) Uani 1 1 d . . .
C62 C 0.6501(7) 0.3599(13) 0.3279(4) 0.244(7) Uani 1 1 d . . .
H62 H 0.6730 0.3508 0.2727 0.293 Uiso 1 1 calc R . .
C63 C 0.7487(9) 0.3946(18) 0.3914(6) 0.386(13) Uani 1 1 d . . .
H63 H 0.8416 0.4148 0.3790 0.464 Uiso 1 1 calc R . .
C64 C 0.7186(9) 0.4013(11) 0.4718(5) 0.200(6) Uani 1 1 d . . .
H64 H 0.7885 0.4229 0.5151 0.240 Uiso 1 1 calc R . .
C65 C 0.5925(6) 0.3776(5) 0.4880(3) 0.0585(15) Uani 1 1 d . . .
H65 H 0.5682 0.3802 0.5436 0.070 Uiso 1 1 calc R . .
C66 C 0.4931(5) 0.3483(4) 0.4233(3) 0.0493(13) Uani 1 1 d . . .
H66 H 0.4015 0.3343 0.4354 0.059 Uiso 1 1 calc R . .
O21 O 0.3122(3) 0.0666(3) 0.28778(16) 0.0351(7) Uani 1 1 d . . .
C41 C 0.3912(4) -0.0077(4) 0.3038(2) 0.0314(10) Uani 1 1 d . . .
C42 C 0.3813(6) -0.1062(5) 0.2508(3) 0.0583(14) Uani 1 1 d . . .
H42 H 0.3250 -0.1229 0.2011 0.070 Uiso 1 1 calc R . .
C43 C 0.4517(7) -0.1824(5) 0.2679(4) 0.0730(18) Uani 1 1 d . . .
H43 H 0.4402 -0.2545 0.2316 0.088 Uiso 1 1 calc R . .
C44 C 0.5372(6) -0.1549(6) 0.3362(5) 0.079(2) Uani 1 1 d . . .
H44 H 0.5912 -0.2036 0.3461 0.095 Uiso 1 1 calc R . .
C45 C 0.5460(9) -0.0579(7) 0.3909(5) 0.155(4) Uani 1 1 d . . .
H45 H 0.6019 -0.0417 0.4407 0.186 Uiso 1 1 calc R . .
C46 C 0.4721(8) 0.0187(6) 0.3735(4) 0.114(3) Uani 1 1 d . . .
H46 H 0.4793 0.0885 0.4107 0.137 Uiso 1 1 calc R . .

loop_
_atom_site_aniso_label
_atom_site_aniso_U_11
_atom_site_aniso_U_22
_atom_site_aniso_U_33
_atom_site_aniso_U_23
_atom_site_aniso_U_13
_atom_site_aniso_U_12
Fe1 0.0341(4) 0.0262(3) 0.0227(3) -0.0026(2) -0.0015(3) 0.0162(3)
S1 0.0414(7) 0.0276(6) 0.0221(5) -0.0030(4) -0.0022(5) 0.0200(5)
S2 0.0395(7) 0.0304(6) 0.0231(5) -0.0031(4) -0.0030(5) 0.0208(5)
C1 0.028(2) 0.033(2) 0.019(2) 0.0010(17) 0.0022(17) 0.0169(19)
C2 0.040(3) 0.045(3) 0.024(2) 0.001(2) 0.000(2) 0.024(2)
O2 0.060(2) 0.0252(18) 0.051(2) 0.0031(15) -0.0029(16) 0.0149(16)
P1 0.0376(7) 0.0349(6) 0.0222(6) -0.0065(5) -0.0032(5) 0.0211(6)
O11 0.0444(19) 0.059(2) 0.0206(15) -0.0117(13) -0.0068(13) 0.0336(16)
C11 0.051(3) 0.031(2) 0.020(2) -0.0040(18) -0.004(2) 0.022(2)
C14 0.056(4) 0.084(4) 0.024(3) 0.007(3) 0.004(3) 0.006(3)
C12 0.041(5) 0.039(5) 0.025(4) 0.004(4) 0.000(4) 0.024(4)
C13 0.040(6) 0.043(6) 0.031(5) 0.002(4) 0.011(4) 0.022(5)
C15 0.049(6) 0.061(6) 0.028(5) 0.014(4) 0.000(4) 0.024(5)
C16 0.037(5) 0.041(5) 0.023(4) 0.003(4) 0.003(4) 0.015(4)
C12A 0.041(6) 0.035(6) 0.041(6) -0.002(5) 0.002(5) 0.005(5)
C13A 0.075(8) 0.040(6) 0.032(6) -0.018(5) -0.004(5) 0.020(6)
C15A 0.037(6) 0.090(10) 0.026(6) -0.010(6) 0.004(5) 0.025(6)
C16A 0.042(6) 0.063(7) 0.028(5) -0.015(5) -0.009(4) 0.020(6)
O12 0.0464(19) 0.0489(19) 0.0340(17) -0.0109(14) -0.0078(14) 0.0341(16)
C21 0.045(3) 0.049(3) 0.034(3) -0.006(2) 0.002(2) 0.035(2)
C22 0.039(3) 0.068(4) 0.040(3) 0.000(2) 0.002(2) 0.033(3)
C23 0.054(3) 0.078(4) 0.051(3) 0.020(3) 0.006(3) 0.045(3)
C24 0.070(4) 0.054(3) 0.065(4) 0.008(3) 0.013(3) 0.046(3)
C25 0.083(4) 0.055(3) 0.050(3) -0.009(3) 0.001(3) 0.044(3)
C26 0.084(4) 0.046(3) 0.034(3) -0.006(2) -0.002(3) 0.042(3)
O31 0.0365(17) 0.0432(18) 0.0229(15) 0.0010(13) 0.0008(13) 0.0159(15)
C31 0.031(3) 0.045(3) 0.026(2) -0.002(2) 0.0033(19) 0.018(2)
C32 0.031(3) 0.050(3) 0.040(3) 0.013(2) -0.001(2) 0.010(2)
C33 0.029(3) 0.070(4) 0.038(3) 0.010(3) -0.002(2) 0.013(3)
C34 0.051(3) 0.061(4) 0.046(3) -0.023(3) -0.013(2) 0.030(3)
C35 0.083(4) 0.053(3) 0.077(4) -0.027(3) -0.043(3) 0.045(3)
C36 0.074(4) 0.053(3) 0.045(3) -0.014(2) -0.025(3) 0.045(3)
P2 0.0313(7) 0.0298(6) 0.0307(6) 0.0032(5) -0.0004(5) 0.0121(5)
O22 0.0307(17) 0.055(2) 0.0416(18) 0.0221(15) 0.0154(14) 0.0201(15)
C51 0.020(2) 0.036(3) 0.032(2) 0.0097(19) -0.0033(19) 0.004(2)
C56 0.031(3) 0.035(3) 0.041(3) 0.006(2) -0.002(2) 0.015(2)
C55 0.034(3) 0.055(3) 0.036(3) 0.000(2) 0.000(2) 0.024(2)
C54 0.032(3) 0.057(3) 0.024(2) 0.010(2) 0.003(2) 0.013(2)
C53 0.032(3) 0.036(3) 0.036(3) 0.008(2) -0.001(2) 0.007(2)
C52 0.026(2) 0.039(3) 0.028(2) 0.0039(19) 0.0019(19) 0.010(2)
O23 0.052(2) 0.0325(17) 0.0427(18) -0.0049(14) -0.0190(15) 0.0105(15)
C61 0.033(3) 0.053(3) 0.032(3) -0.004(2) -0.006(2) 0.012(2)
C62 0.037(4) 0.55(2) 0.068(5) -0.135(8) -0.008(4) 0.048(8)
C63 0.068(6) 0.92(3) 0.143(9) -0.290(15) -0.064(6) 0.197(12)
C64 0.115(7) 0.439(17) 0.102(6) -0.160(8) -0.078(5) 0.190(9)
C65 0.090(4) 0.052(3) 0.032(3) -0.005(2) -0.004(3) 0.028(3)
C66 0.036(3) 0.054(3) 0.047(3) -0.017(2) 0.006(2) 0.008(2)
O21 0.0329(17) 0.0424(18) 0.0370(17) 0.0130(13) 0.0081(13) 0.0213(14)
C41 0.032(2) 0.030(2) 0.033(2) 0.0076(19) 0.003(2) 0.013(2)
C42 0.094(4) 0.052(3) 0.040(3) 0.000(2) -0.007(3) 0.043(3)
C43 0.115(5) 0.071(4) 0.066(4) 0.028(3) 0.038(4) 0.067(4)
C44 0.040(4) 0.061(4) 0.146(6) 0.045(4) 0.019(4) 0.029(3)
C45 0.193(9) 0.066(5) 0.207(9) -0.036(5) -0.161(7) 0.071(5)
C46 0.198(8) 0.066(4) 0.095(5) -0.038(4) -0.101(5) 0.083(5)

loop_
_atom_type_symbol
_atom_type_description
_atom_type_scat_dispersion_real
_atom_type_scat_dispersion_imag
_atom_type_scat_source
C C 0.0033 0.0016 'International Tables Vol C Tables 4.2.6.8 and 6.1.1.4'
H H 0.0000 0.0000 'International Tables Vol C Tables 4.2.6.8 and 6.1.1.4'
O O 0.0106 0.0060 'International Tables Vol C Tables 4.2.6.8 and 6.1.1.4'
P P 0.1023 0.0942 'International Tables Vol C Tables 4.2.6.8 and 6.1.1.4'
S S 0.1246 0.1234 'International Tables Vol C Tables 4.2.6.8 and 6.1.1.4'
Fe Fe 0.3463 0.8444 'International Tables Vol C Tables 4.2.6.8 and 6.1.1.4'

loop_
_geom_angle_atom_site_label_1
_geom_angle_atom_site_label_2
_geom_angle_atom_site_label_3
_geom_angle
_geom_angle_site_symmetry_1
_geom_angle_site_symmetry_3
_geom_angle_publ_flag
C2 Fe1 P1 95.86(13) . . ?
C2 Fe1 P2 88.77(13) . . ?
P1 Fe1 P2 95.08(6) . . ?
C2 Fe1 S2 158.26(13) . 2 ?
P1 Fe1 S2 105.86(5) . 2 ?
P2 Fe1 S2 88.43(5) . 2 ?
C2 Fe1 S1 87.60(13) . . ?
P1 Fe1 S1 103.82(6) . . ?
P2 Fe1 S1 161.02(5) . . ?
S2 Fe1 S1 88.07(5) 2 . ?
C1 S1 Fe1 106.80(12) . . ?
C1 S2 Fe1 106.66(12) . 2 ?
C1 C1 S1 118.4(4) 2 . ?
C1 C1 S2 119.8(4) 2 . ?
S1 C1 S2 121.8(2) . . ?
O2 C2 Fe1 177.2(4) . . ?
O31 P1 O11 98.38(15) . . ?
O31 P1 O12 97.54(16) . . ?
O11 P1 O12 103.95(14) . . ?
O31 P1 Fe1 120.03(10) . . ?
O11 P1 Fe1 115.68(12) . . ?
O12 P1 Fe1 117.85(11) . . ?
C11 O11 P1 127.9(3) . . ?
C12 C11 C12A 83.4(6) . . ?
C12 C11 C16 125.8(5) . . ?
C12A C11 C16 65.4(5) . . ?
C12 C11 O11 124.2(5) . . ?
C12A C11 O11 119.5(5) . . ?
C16 C11 O11 109.8(4) . . ?
C12 C11 C16A 58.4(5) . . ?
C12A C11 C16A 113.3(6) . . ?
C16 C11 C16A 93.7(5) . . ?
O11 C11 C16A 127.1(4) . . ?
C15A C14 C13 55.5(6) . . ?
C15A C14 C13A 124.6(7) . . ?
C13 C14 C13A 82.4(6) . . ?
C15A C14 C15 94.1(7) . . ?
C13 C14 C15 114.6(6) . . ?
C13A C14 C15 70.5(6) . . ?
C11 C12 C13 117.4(7) . . ?
C14 C13 C12 126.7(8) . . ?
C16 C15 C14 118.0(7) . . ?
C15 C16 C11 116.6(7) . . ?
C11 C12A C13A 126.5(8) . . ?
C14 C13A C12A 114.2(7) . . ?
C14 C15A C16A 118.6(9) . . ?
C15A C16A C11 119.9(8) . . ?
C21 O12 P1 121.6(3) . . ?
C22 C21 C26 121.4(4) . . ?
C22 C21 O12 117.7(4) . . ?
C26 C21 O12 120.8(4) . . ?
C23 C22 C21 118.2(5) . . ?
C22 C23 C24 121.3(5) . . ?
C25 C24 C23 119.8(5) . . ?
C26 C25 C24 119.9(5) . . ?
C25 C26 C21 119.4(4) . . ?
C31 O31 P1 127.2(2) . . ?
C32 C31 C36 121.8(4) . . ?
C32 C31 O31 122.9(4) . . ?
C36 C31 O31 115.2(4) . . ?
C31 C32 C33 119.2(4) . . ?
C34 C33 C32 120.6(4) . . ?
C33 C34 C35 118.9(4) . . ?
C34 C35 C36 121.5(5) . . ?
C31 C36 C35 118.0(4) . . ?
O21 P2 O23 104.09(15) . . ?
O21 P2 O22 97.18(14) . . ?
O23 P2 O22 103.12(16) . . ?
O21 P2 Fe1 117.95(11) . . ?
O23 P2 Fe1 112.28(12) . . ?
O22 P2 Fe1 119.80(12) . . ?
C51 O22 P2 130.0(2) . . ?
C52 C51 C56 120.9(4) . . ?
C52 C51 O22 123.3(4) . . ?
C56 C51 O22 115.7(4) . . ?
C51 C56 C55 119.2(4) . . ?
C54 C55 C56 121.1(4) . . ?
C55 C54 C53 118.7(4) . . ?
C52 C53 C54 121.1(4) . . ?
C51 C52 C53 119.0(4) . . ?
C61 O23 P2 128.7(3) . . ?
C62 C61 C66 118.9(5) . . ?
C62 C61 O23 120.9(5) . . ?
C66 C61 O23 120.2(4) . . ?
C61 C62 C63 118.8(6) . . ?
C64 C63 C62 122.4(7) . . ?
C65 C64 C63 118.4(6) . . ?
C64 C65 C66 119.4(5) . . ?
C61 C66 C65 122.0(5) . . ?
C41 O21 P2 127.1(2) . . ?
C46 C41 C42 120.4(4) . . ?
C46 C41 O21 119.2(4) . . ?
C42 C41 O21 120.3(4) . . ?
C41 C42 C43 120.7(5) . . ?
C44 C43 C42 119.8(6) . . ?
C43 C44 C45 120.0(5) . . ?
C44 C45 C46 119.6(6) . . ?
C41 C46 C45 119.2(5) . . ?

loop_
_geom_bond_atom_site_label_1
_geom_bond_atom_site_label_2
_geom_bond_distance
_geom_bond_site_symmetry_2
_geom_bond_publ_flag
Fe1 C2 1.771(5) . ?
Fe1 P1 2.1298(15) . ?
Fe1 P2 2.1714(15) . ?
Fe1 S2 2.1967(15) 2 ?
Fe1 S1 2.2201(14) . ?
S1 C1 1.732(4) . ?
S2 C1 1.736(4) . ?
S2 Fe1 2.1967(15) 2 ?
C1 C1 1.384(7) 2 ?
C2 O2 1.152(5) . ?
P1 O31 1.601(3) . ?
P1 O11 1.613(3) . ?
P1 O12 1.631(3) . ?
O11 C11 1.421(4) . ?
C11 C12 1.296(8) . ?
C11 C12A 1.324(9) . ?
C11 C16 1.406(8) . ?
C11 C16A 1.504(11) . ?
C14 C15A 1.268(11) . ?
C14 C13 1.283(9) . ?
C14 C13A 1.398(11) . ?
C14 C15 1.575(10) . ?
C12 C13 1.404(10) . ?
C15 C16 1.392(10) . ?
C12A C13A 1.399(12) . ?
C15A C16A 1.406(12) . ?
O12 C21 1.405(5) . ?
C21 C22 1.384(6) . ?
C21 C26 1.395(6) . ?
C22 C23 1.367(6) . ?
C23 C24 1.391(7) . ?
C24 C25 1.385(6) . ?
C25 C26 1.371(6) . ?
O31 C31 1.412(5) . ?
C31 C32 1.369(5) . ?
C31 C36 1.370(6) . ?
C32 C33 1.388(6) . ?
C33 C34 1.371(6) . ?
C34 C35 1.379(6) . ?
C35 C36 1.388(6) . ?
P2 O21 1.596(3) . ?
P2 O23 1.606(3) . ?
P2 O22 1.617(3) . ?
O22 C51 1.390(4) . ?
C51 C52 1.381(5) . ?
C51 C56 1.387(5) . ?
C56 C55 1.393(5) . ?
C55 C54 1.377(6) . ?
C54 C53 1.397(5) . ?
C53 C52 1.391(5) . ?
O23 C61 1.406(5) . ?
C61 C62 1.320(7) . ?
C61 C66 1.337(6) . ?
C62 C63 1.366(10) . ?
C63 C64 1.362(11) . ?
C64 C65 1.294(8) . ?
C65 C66 1.389(6) . ?
O21 C41 1.421(4) . ?
C41 C46 1.341(6) . ?
C41 C42 1.347(6) . ?
C42 C43 1.369(6) . ?
C43 C44 1.349(8) . ?
C44 C45 1.354(9) . ?
C45 C46 1.404(8) . ?

loop_
_geom_torsion_atom_site_label_1
_geom_torsion_atom_site_label_2
_geom_torsion_atom_site_label_3
_geom_torsion_atom_site_label_4
_geom_torsion
_geom_torsion_site_symmetry_1
_geom_torsion_site_symmetry_2
_geom_torsion_site_symmetry_3
_geom_torsion_site_symmetry_4
_geom_torsion_publ_flag
S1 C1 C1 S2 1.1(6) . . 2 2 ?
S1 C1 C1 S1 180.0 . . 2 2 ?
S2 C1 C1 S2 180.0 2 . 2 . ?
